data_2231105
loop_
_publ_author_name
'Engelbrecht, Ilana'
'Visser, Hendrik G.'
'Roodt, Andreas'

_publ_section_title
;
 <i>N</i>,<i>N</i>-Bis(diphenylphosphanyl)cyclobutanamine
;
_journal_coeditor_code GO2019
_journal_issue 8
_journal_name_full 'Acta Crystallographica Section E'
_journal_page_first o2041
_journal_page_last o2042
_journal_paper_doi 10.1107/S1600536811027656
_journal_volume 67
_journal_year 2011
_chemical_formula_iupac 'C28 H27 N P2'
_chemical_formula_moiety 'C28 H27 N P2'
_chemical_formula_sum 'C28 H27 N P2'
_chemical_formula_weight 439.45
_chemical_name_systematic
;
<i>N</i>,<i>N</i>-Bis(diphenylphosphanyl)cyclobutanamine
;
_space_group_IT_number 4
_symmetry_cell_setting monoclinic
_symmetry_space_group_name_Hall 'P 2yb'
_symmetry_space_group_name_H-M 'P 1 21 1'
_atom_sites_solution_hydrogens geom
_atom_sites_solution_primary direct
_atom_sites_solution_secondary difmap
_audit_creation_method 'WinGX routine CIF_UPDATE'
_cell_angle_alpha 90.000
_cell_angle_beta 94.245(5)
_cell_angle_gamma 90.000
_cell_formula_units_Z 2
_cell_length_a 9.414(5)
_cell_length_b 9.664(5)
_cell_length_c 12.644(4)
_cell_measurement_reflns_used 9952
_cell_measurement_temperature 100(2)
_cell_measurement_theta_max 28.32
_cell_measurement_theta_min 2.65
_cell_volume 1147.2(9)
_computing_cell_refinement 'SAINT-Plus (Bruker, 2004)'
_computing_data_collection 'APEX2 (Bruker, 2010)'
_computing_data_reduction 'SAINT-Plus (Bruker, 2004)'
_computing_molecular_graphics 'DIAMOND (Brandenburg & Putz, 2005)'
_computing_publication_material 'WinGX (Farrugia, 1999)'
_computing_structure_refinement 'SHELXL97 (Sheldrick, 2008)'
_computing_structure_solution 'SHELXS97 (Sheldrick, 2008)'
_diffrn_ambient_temperature 100(2)
_diffrn_measured_fraction_theta_full 0.999
_diffrn_measured_fraction_theta_max 0.999
_diffrn_measurement_device_type
;
Bruker X8 APEXII 4K KappaCCD
;
_diffrn_measurement_method '\w and \f'
_diffrn_radiation_monochromator graphite
_diffrn_radiation_source 'fine-focus sealed tube'
_diffrn_radiation_type MoK\a
_diffrn_radiation_wavelength 0.71073
_diffrn_reflns_av_R_equivalents 0.0265
_diffrn_reflns_limit_h_max 12
_diffrn_reflns_limit_h_min -12
_diffrn_reflns_limit_k_max 12
_diffrn_reflns_limit_k_min -12
_diffrn_reflns_limit_l_max 16
_diffrn_reflns_limit_l_min -16
_diffrn_reflns_number 20748
_diffrn_reflns_theta_full 28.39
_diffrn_reflns_theta_max 28.39
_diffrn_reflns_theta_min 2.17
_exptl_absorpt_coefficient_mu 0.205
_exptl_absorpt_correction_T_max 0.9918
_exptl_absorpt_correction_T_min 0.9372
_exptl_absorpt_correction_type multi-scan
_exptl_absorpt_process_details
;
(SADABS; Bruker, 2004)
;
_exptl_crystal_colour colourless
_exptl_crystal_density_diffrn 1.272
_exptl_crystal_density_method 'not measured'
_exptl_crystal_description Cuboid
_exptl_crystal_F_000 464
_exptl_crystal_size_max 0.32
_exptl_crystal_size_mid 0.12
_exptl_crystal_size_min 0.04
_refine_diff_density_max 0.247
_refine_diff_density_min -0.182
_refine_ls_extinction_method none
_refine_ls_goodness_of_fit_ref 1.042
_refine_ls_hydrogen_treatment constr
_refine_ls_matrix_type full
_refine_ls_number_parameters 281
_refine_ls_number_reflns 3035
_refine_ls_number_restraints 1
_refine_ls_restrained_S_all 1.042
_refine_ls_R_factor_all 0.0254
_refine_ls_R_factor_gt 0.0239
_refine_ls_shift/su_max 0.001
_refine_ls_shift/su_mean 0
_refine_ls_structure_factor_coef Fsqd
_refine_ls_weighting_details 'calc w=1/[\s^2^(Fo^2^)+(0.0386P)^2^+0.1935P] where P=(Fo^2^+2Fc^2^)/3'
_refine_ls_weighting_scheme calc
_refine_ls_wR_factor_ref 0.0637
_reflns_number_gt 2930
_reflns_number_total 3035
_reflns_threshold_expression I>2\s(I)
_cod_data_source_file go2019.cif
_cod_data_source_block I
_cod_original_cell_volume 1147.2(10)
_cod_original_sg_symbol_H-M 'P 21'
_cod_database_code 2231105
_cod_database_fobs_code 2231105

loop_
_symmetry_equiv_pos_as_xyz
'x, y, z'
'-x, y+1/2, -z'

loop_
_atom_site_type_symbol
_atom_site_label
_atom_site_fract_x
_atom_site_fract_y
_atom_site_fract_z
_atom_site_U_iso_or_equiv
_atom_site_adp_type
_atom_site_calc_flag
_atom_site_refinement_flags
_atom_site_occupancy
C C1 0.63564(17) 0.73665(19) 0.12318(13) 0.0161(3) Uani d . 1
H H1 0.7182 0.7791 0.1657 0.019 Uiso calc R 1
C C2 0.6829(2) 0.5945(2) 0.08102(15) 0.0227(4) Uani d . 1
H H2A 0.7631 0.5515 0.1244 0.027 Uiso calc R 1
H H2B 0.6039 0.528 0.0666 0.027 Uiso calc R 1
C C3 0.72812(19) 0.6710(2) -0.01884(14) 0.0243(4) Uani d . 1
H H3A 0.8308 0.694 -0.016 0.029 Uiso calc R 1
H H3B 0.697 0.6245 -0.0864 0.029 Uiso calc R 1
C C4 0.63230(18) 0.7937(2) 0.00897(13) 0.0202(3) Uani d . 1
H H4A 0.6781 0.8854 0.0035 0.024 Uiso calc R 1
H H4B 0.5366 0.7926 -0.0291 0.024 Uiso calc R 1
C C11 0.61059(17) 0.96900(19) 0.30492(14) 0.0170(3) Uani d . 1
C C12 0.59621(18) 1.04878(19) 0.21255(13) 0.0185(3) Uani d . 1
H H12 0.5452 1.0127 0.151 0.022 Uiso calc R 1
C C13 0.65569(17) 1.1803(2) 0.20966(14) 0.0207(3) Uani d . 1
H H13 0.6468 1.2325 0.1458 0.025 Uiso calc R 1
C C14 0.72805(19) 1.2358(2) 0.29965(16) 0.0238(4) Uani d . 1
H H14 0.7687 1.3257 0.2977 0.029 Uiso calc R 1
C C15 0.7403(2) 1.1586(2) 0.39223(15) 0.0259(4) Uani d . 1
H H15 0.7887 1.1963 0.4542 0.031 Uiso calc R 1
C C16 0.68275(19) 1.0269(2) 0.39524(14) 0.0223(4) Uani d . 1
H H16 0.6923 0.9752 0.4593 0.027 Uiso calc R 1
C C21 0.67262(18) 0.69892(19) 0.37827(13) 0.0177(3) Uani d . 1
C C22 0.81721(19) 0.7224(2) 0.36534(13) 0.0204(3) Uani d . 1
H H22 0.845 0.7973 0.3228 0.024 Uiso calc R 1
C C23 0.9200(2) 0.6362(2) 0.41469(14) 0.0249(4) Uani d . 1
H H23 1.0179 0.6522 0.4053 0.03 Uiso calc R 1
C C24 0.8808(2) 0.5268(2) 0.47773(14) 0.0283(4) Uani d . 1
H H24 0.9515 0.4673 0.5103 0.034 Uiso calc R 1
C C25 0.7388(2) 0.5049(2) 0.49284(14) 0.0270(4) Uani d . 1
H H25 0.7118 0.431 0.5366 0.032 Uiso calc R 1
C C26 0.6354(2) 0.5909(2) 0.44406(14) 0.0216(4) Uani d . 1
H H26 0.5381 0.5759 0.4556 0.026 Uiso calc R 1
C C31 0.21248(16) 0.8079(2) 0.13397(12) 0.0165(3) Uani d . 1
C C32 0.17680(19) 0.8748(2) 0.22612(14) 0.0227(4) Uani d . 1
H H32 0.232 0.8584 0.2909 0.027 Uiso calc R 1
C C33 0.0619(2) 0.9650(2) 0.22457(16) 0.0249(4) Uani d . 1
H H33 0.0406 1.0117 0.2876 0.03 Uiso calc R 1
C C34 -0.02202(19) 0.9870(2) 0.13090(16) 0.0241(4) Uani d . 1
H H34 -0.1016 1.0474 0.13 0.029 Uiso calc R 1
C C35 0.0110(2) 0.9203(2) 0.03906(15) 0.0251(4) Uani d . 1
H H35 -0.0464 0.9348 -0.025 0.03 Uiso calc R 1
C C36 0.12781(18) 0.8322(2) 0.04019(13) 0.0206(4) Uani d . 1
H H36 0.1504 0.7879 -0.0235 0.025 Uiso calc R 1
C C41 0.30058(17) 0.54508(18) 0.21428(12) 0.0156(3) Uani d . 1
C C42 0.40188(18) 0.45205(19) 0.25833(14) 0.0188(3) Uani d . 1
H H42 0.4998 0.467 0.2484 0.023 Uiso calc R 1
C C43 0.3623(2) 0.33809(19) 0.31634(14) 0.0219(4) Uani d . 1
H H43 0.4331 0.2773 0.3472 0.026 Uiso calc R 1
C C44 0.2191(2) 0.3130(2) 0.32932(14) 0.0244(4) Uani d . 1
H H44 0.1914 0.2351 0.3687 0.029 Uiso calc R 1
C C45 0.11719(19) 0.4034(2) 0.28400(15) 0.0250(4) Uani d . 1
H H45 0.0191 0.3861 0.2915 0.03 Uiso calc R 1
C C46 0.15723(19) 0.5188(2) 0.22774(14) 0.0208(3) Uani d . 1
H H46 0.0864 0.5804 0.1982 0.025 Uiso calc R 1
N N1 0.50881(15) 0.74590(16) 0.18514(11) 0.0153(3) Uani d . 1
P P1 0.52394(4) 0.79965(6) 0.31465(3) 0.01550(9) Uani d . 1
P P2 0.35464(4) 0.67934(6) 0.12377(3) 0.01489(9) Uani d . 1

loop_
_atom_site_aniso_label
_atom_site_aniso_U_11
_atom_site_aniso_U_22
_atom_site_aniso_U_33
_atom_site_aniso_U_12
_atom_site_aniso_U_13
_atom_site_aniso_U_23
C1 0.0156(7) 0.0166(7) 0.0163(7) 0.0007(6) 0.0022(6) -0.0001(6)
C2 0.0231(9) 0.0179(8) 0.0279(9) 0.0032(7) 0.0082(7) -0.0003(7)
C3 0.0249(9) 0.0246(9) 0.0245(8) -0.0014(8) 0.0089(7) -0.0050(8)
C4 0.0210(8) 0.0228(8) 0.0173(7) 0.0008(7) 0.0048(6) 0.0025(7)
C11 0.0123(7) 0.0168(8) 0.0217(8) 0.0012(6) 0.0006(6) -0.0022(6)
C12 0.0183(8) 0.0190(8) 0.0181(8) 0.0025(6) 0.0006(6) -0.0033(6)
C13 0.0183(8) 0.0195(8) 0.0247(8) 0.0016(7) 0.0034(6) 0.0009(7)
C14 0.0177(8) 0.0173(8) 0.0362(10) -0.0002(7) 0.0007(7) -0.0030(7)
C15 0.0217(9) 0.0242(10) 0.0301(9) 0.0021(7) -0.0095(7) -0.0062(8)
C16 0.0239(9) 0.0222(9) 0.0200(8) 0.0037(7) -0.0037(7) -0.0016(7)
C21 0.0202(8) 0.0185(8) 0.0142(7) 0.0002(7) -0.0006(6) -0.0007(6)
C22 0.0218(8) 0.0218(9) 0.0173(8) 0.0007(7) -0.0007(6) -0.0004(6)
C23 0.0221(9) 0.0314(10) 0.0206(8) 0.0062(7) -0.0020(7) -0.0047(7)
C24 0.0395(11) 0.0248(10) 0.0194(8) 0.0130(9) -0.0074(8) -0.0038(7)
C25 0.0448(12) 0.0197(9) 0.0156(8) 0.0007(8) -0.0026(7) 0.0019(7)
C26 0.0278(9) 0.0201(8) 0.0166(8) -0.0038(7) -0.0006(7) -0.0003(7)
C31 0.0139(7) 0.0158(7) 0.0197(7) -0.0015(6) 0.0009(6) 0.0011(7)
C32 0.0213(8) 0.0258(9) 0.0206(8) 0.0038(7) -0.0018(7) -0.0017(7)
C33 0.0232(9) 0.0237(9) 0.0282(9) 0.0033(7) 0.0049(7) -0.0031(7)
C34 0.0164(8) 0.0206(9) 0.0356(10) 0.0017(7) 0.0039(7) 0.0055(8)
C35 0.0207(8) 0.0276(10) 0.0262(9) -0.0003(7) -0.0038(7) 0.0071(8)
C36 0.0192(8) 0.0239(9) 0.0186(8) -0.0018(6) 0.0001(6) 0.0006(6)
C41 0.0180(8) 0.0145(7) 0.0144(7) -0.0018(6) 0.0017(6) -0.0027(6)
C42 0.0164(8) 0.0185(8) 0.0216(8) 0.0000(6) 0.0025(6) -0.0016(6)
C43 0.0242(9) 0.0194(9) 0.0223(8) 0.0017(7) 0.0026(7) 0.0018(7)
C44 0.0297(9) 0.0185(8) 0.0257(8) -0.0056(8) 0.0074(7) 0.0011(7)
C45 0.0187(8) 0.0247(9) 0.0323(10) -0.0052(7) 0.0073(7) -0.0018(8)
C46 0.0181(8) 0.0212(8) 0.0231(8) -0.0006(7) 0.0010(6) -0.0014(7)
N1 0.0135(6) 0.0178(7) 0.0146(6) -0.0015(5) 0.0012(5) -0.0021(5)
P1 0.01451(19) 0.0175(2) 0.01444(18) -0.00069(16) 0.00074(14) -0.00094(16)
P2 0.01521(19) 0.01517(18) 0.01420(18) -0.00057(16) 0.00048(13) -0.00147(16)

loop_
_atom_type_symbol
_atom_type_description
_atom_type_scat_dispersion_real
_atom_type_scat_dispersion_imag
_atom_type_scat_source
C C 0.0033 0.0016 'International Tables Vol C Tables 4.2.6.8 and 6.1.1.4'
H H 0 0 'International Tables Vol C Tables 4.2.6.8 and 6.1.1.4'
N N 0.0061 0.0033 'International Tables Vol C Tables 4.2.6.8 and 6.1.1.4'
P P 0.1023 0.0942 'International Tables Vol C Tables 4.2.6.8 and 6.1.1.4'

loop_
_geom_angle_atom_site_label_1
_geom_angle_atom_site_label_2
_geom_angle_atom_site_label_3
_geom_angle
N1 C1 C4 120.84(14)
N1 C1 C2 119.96(14)
C4 C1 C2 88.95(13)
N1 C1 H1 108.5
C4 C1 H1 108.5
C2 C1 H1 108.5
C3 C2 C1 87.72(14)
C3 C2 H2A 114
C1 C2 H2A 114
C3 C2 H2B 114
C1 C2 H2B 114
H2A C2 H2B 111.2
C4 C3 C2 88.91(13)
C4 C3 H3A 113.8
C2 C3 H3A 113.8
C4 C3 H3B 113.8
C2 C3 H3B 113.8
H3A C3 H3B 111.1
C1 C4 C3 88.10(13)
C1 C4 H4A 114
C3 C4 H4A 114
C1 C4 H4B 114
C3 C4 H4B 114
H4A C4 H4B 111.2
C12 C11 C16 118.15(17)
C12 C11 P1 122.11(13)
C16 C11 P1 119.48(14)
C13 C12 C11 120.80(16)
C13 C12 H12 119.6
C11 C12 H12 119.6
C14 C13 C12 120.33(17)
C14 C13 H13 119.8
C12 C13 H13 119.8
C15 C14 C13 119.28(18)
C15 C14 H14 120.4
C13 C14 H14 120.4
C16 C15 C14 120.65(17)
C16 C15 H15 119.7
C14 C15 H15 119.7
C15 C16 C11 120.78(18)
C15 C16 H16 119.6
C11 C16 H16 119.6
C26 C21 C22 118.63(16)
C26 C21 P1 116.11(14)
C22 C21 P1 125.26(13)
C23 C22 C21 120.07(17)
C23 C22 H22 120
C21 C22 H22 120
C22 C23 C24 120.50(18)
C22 C23 H23 119.7
C24 C23 H23 119.8
C25 C24 C23 119.79(17)
C25 C24 H24 120.1
C23 C24 H24 120.1
C24 C25 C26 120.05(18)
C24 C25 H25 120
C26 C25 H25 120
C25 C26 C21 120.91(18)
C25 C26 H26 119.5
C21 C26 H26 119.5
C32 C31 C36 118.23(16)
C32 C31 P2 126.41(13)
C36 C31 P2 115.22(13)
C33 C32 C31 120.98(17)
C33 C32 H32 119.5
C31 C32 H32 119.5
C32 C33 C34 120.06(18)
C32 C33 H33 120
C34 C33 H33 120
C35 C34 C33 119.69(17)
C35 C34 H34 120.2
C33 C34 H34 120.2
C34 C35 C36 120.21(17)
C34 C35 H35 119.9
C36 C35 H35 119.9
C35 C36 C31 120.80(17)
C35 C36 H36 119.6
C31 C36 H36 119.6
C46 C41 C42 118.17(16)
C46 C41 P2 121.48(13)
C42 C41 P2 119.57(13)
C43 C42 C41 121.28(16)
C43 C42 H42 119.4
C41 C42 H42 119.4
C42 C43 C44 120.01(17)
C42 C43 H43 120
C44 C43 H43 120
C45 C44 C43 119.19(17)
C45 C44 H44 120.4
C43 C44 H44 120.4
C44 C45 C46 120.68(17)
C44 C45 H45 119.7
C46 C45 H45 119.7
C45 C46 C41 120.65(17)
C45 C46 H46 119.7
C41 C46 H46 119.7
C1 N1 P1 120.76(11)
C1 N1 P2 115.22(11)
P1 N1 P2 123.53(8)
N1 P1 C11 102.24(8)
N1 P1 C21 105.31(8)
C11 P1 C21 99.99(9)
N1 P2 C41 104.36(7)
N1 P2 C31 108.07(9)
C41 P2 C31 101.44(8)

loop_
_geom_bond_atom_site_label_1
_geom_bond_atom_site_label_2
_geom_bond_distance
C1 N1 1.478(2)
C1 C4 1.544(2)
C1 C2 1.551(2)
C1 H1 1
C2 C3 1.550(3)
C2 H2A 0.99
C2 H2B 0.99
C3 C4 1.546(3)
C3 H3A 0.99
C3 H3B 0.99
C4 H4A 0.99
C4 H4B 0.99
C11 C12 1.398(2)
C11 C16 1.401(2)
C11 P1 1.837(2)
C12 C13 1.391(3)
C12 H12 0.95
C13 C14 1.390(3)
C13 H13 0.95
C14 C15 1.386(3)
C14 H14 0.95
C15 C16 1.384(3)
C15 H15 0.95
C16 H16 0.95
C21 C26 1.396(2)
C21 C22 1.401(3)
C21 P1 1.8404(19)
C22 C23 1.389(3)
C22 H22 0.95
C23 C24 1.390(3)
C23 H23 0.95
C24 C25 1.380(3)
C24 H24 0.95
C25 C26 1.389(3)
C25 H25 0.95
C26 H26 0.95
C31 C32 1.395(2)
C31 C36 1.399(2)
C31 P2 1.838(2)
C32 C33 1.388(3)
C32 H32 0.95
C33 C34 1.390(3)
C33 H33 0.95
C34 C35 1.383(3)
C34 H34 0.95
C35 C36 1.390(3)
C35 H35 0.95
C36 H36 0.95
C41 C46 1.396(2)
C41 C42 1.396(2)
C41 P2 1.8271(19)
C42 C43 1.389(2)
C42 H42 0.95
C43 C44 1.391(3)
C43 H43 0.95
C44 C45 1.389(3)
C44 H44 0.95
C45 C46 1.390(3)
C45 H45 0.95
C46 H46 0.95
N1 P1 1.7138(15)
N1 P2 1.7192(16)

loop_
_geom_hbond_atom_site_label_D
_geom_hbond_atom_site_label_H
_geom_hbond_atom_site_label_A
_geom_hbond_site_symmetry_A
_geom_hbond_distance_DH
_geom_hbond_distance_HA
_geom_hbond_distance_DA
_geom_hbond_angle_DHA
C32 H32 P1 . 0.95 2.8 3.452(2) 126.6
C43 H43 Cg1 1_545 0.95 2.87 3.686(7) 144
C44 H44 Cg2 2_646 0.95 2.81 3.614(6) 142.6

loop_
_geom_torsion_atom_site_label_1
_geom_torsion_atom_site_label_2
_geom_torsion_atom_site_label_3
_geom_torsion_atom_site_label_4
_geom_torsion
N1 C1 C2 C3 144.39(15)
C4 C1 C2 C3 18.85(13)
C1 C2 C3 C4 -18.83(13)
N1 C1 C4 C3 -143.70(15)
C2 C1 C4 C3 -18.90(13)
C2 C3 C4 C1 18.91(14)
C16 C11 C12 C13 1.9(2)
P1 C11 C12 C13 175.95(13)
C11 C12 C13 C14 -1.4(2)
C12 C13 C14 C15 0.0(3)
C13 C14 C15 C16 0.7(3)
C14 C15 C16 C11 -0.1(3)
C12 C11 C16 C15 -1.2(3)
P1 C11 C16 C15 -175.36(14)
C26 C21 C22 C23 2.1(3)
P1 C21 C22 C23 -177.74(14)
C21 C22 C23 C24 -0.4(3)
C22 C23 C24 C25 -1.0(3)
C23 C24 C25 C26 0.8(3)
C24 C25 C26 C21 0.9(3)
C22 C21 C26 C25 -2.3(3)
P1 C21 C26 C25 177.53(14)
C36 C31 C32 C33 -1.1(3)
P2 C31 C32 C33 -176.59(15)
C31 C32 C33 C34 1.8(3)
C32 C33 C34 C35 -1.0(3)
C33 C34 C35 C36 -0.3(3)
C34 C35 C36 C31 0.9(3)
C32 C31 C36 C35 -0.2(3)
P2 C31 C36 C35 175.78(14)
C46 C41 C42 C43 -1.6(2)
P2 C41 C42 C43 -171.62(13)
C41 C42 C43 C44 1.6(3)
C42 C43 C44 C45 -0.2(3)
C43 C44 C45 C46 -1.0(3)
C44 C45 C46 C41 1.0(3)
C42 C41 C46 C45 0.3(3)
P2 C41 C46 C45 170.16(14)
C4 C1 N1 P1 -134.56(15)
C2 C1 N1 P1 116.81(15)
C4 C1 N1 P2 53.23(19)
C2 C1 N1 P2 -55.39(19)
C1 N1 P1 C11 55.96(14)
P2 N1 P1 C11 -132.50(11)
C1 N1 P1 C21 -48.12(15)
P2 N1 P1 C21 123.42(11)
C12 C11 P1 N1 26.64(15)
C16 C11 P1 N1 -159.40(14)
C12 C11 P1 C21 134.85(14)
C16 C11 P1 C21 -51.19(15)
C26 C21 P1 N1 -104.69(14)
C22 C21 P1 N1 75.13(17)
C26 C21 P1 C11 149.56(13)
C22 C21 P1 C11 -30.62(17)
C1 N1 P2 C41 121.40(12)
P1 N1 P2 C41 -50.57(14)
C1 N1 P2 C31 -131.22(12)
P1 N1 P2 C31 56.81(13)
C46 C41 P2 N1 144.79(14)
C42 C41 P2 N1 -45.52(15)
C46 C41 P2 C31 32.56(16)
C42 C41 P2 C31 -157.75(13)
C32 C31 P2 N1 -50.48(18)
C36 C31 P2 N1 133.95(13)
C32 C31 P2 C41 58.92(17)
C36 C31 P2 C41 -116.66(14)

loop_
_cod_related_entry_id
_cod_related_entry_database
_cod_related_entry_code
1 ChemSpider 30656842
